data_7062100
loop_
_publ_author_name
'Podjed, Nina'
'Modec, Barbara'

_publ_section_title
;
 Amidines from cyclic amines and nitriles in the presence of zinc(ii):
 other nitriles in place of acetonitrile
;
_journal_issue 48
_journal_name_full 'New Journal of Chemistry'
_journal_page_first 23225
_journal_page_last 23238
_journal_paper_doi 10.1039/D2NJ04668G
_journal_volume 46
_journal_year 2022
_chemical_formula_moiety 'C30 H18 N3 O6 Zn, C8 H17 N2'
_chemical_formula_sum 'C38 H35 N5 O6 Zn'
_chemical_formula_weight 723.08
_space_group_crystal_system triclinic
_space_group_IT_number 2
_space_group_name_Hall '-P 1'
_space_group_name_H-M_alt 'P -1'
_atom_sites_solution_hydrogens mixed
_atom_sites_solution_primary dual
_audit_creation_date 2022-04-21
_audit_creation_method
;
Olex2 1.2
(compiled 2018.05.29 svn.r3508 for OlexSys, GUI svn.r5506)
;
_audit_update_record
;
2022-05-05 deposited with the CCDC.	2022-11-18 downloaded from the CCDC.
;
_cell_angle_alpha 86.967(2)
_cell_angle_beta 88.015(2)
_cell_angle_gamma 77.889(2)
_cell_formula_units_Z 2
_cell_length_a 9.7450(2)
_cell_length_b 12.8471(3)
_cell_length_c 13.6923(2)
_cell_measurement_reflns_used 16086
_cell_measurement_temperature 150.00(10)
_cell_measurement_theta_max 29.3960
_cell_measurement_theta_min 2.8700
_cell_volume 1673.22(6)
_computing_cell_refinement 'CrysAlisPro 1.171.40.68a (Rigaku OD, 2019)'
_computing_data_collection 'CrysAlisPro 1.171.40.68a (Rigaku OD, 2019)'
_computing_data_reduction 'CrysAlisPro 1.171.40.68a (Rigaku OD, 2019)'
_computing_molecular_graphics 'Olex2 (Dolomanov et al., 2009)'
_computing_publication_material 'Olex2 (Dolomanov et al., 2009)'
_computing_structure_refinement 'ShelXL (Sheldrick, 2015)'
_computing_structure_solution 'ShelXT (Sheldrick, 2015)'
_diffrn_ambient_environment N~2~
_diffrn_ambient_temperature 150.00(10)
_diffrn_detector 'CCD plate'
_diffrn_detector_area_resol_mean 10.4933
_diffrn_detector_type Atlas
_diffrn_measured_fraction_theta_full 0.999
_diffrn_measured_fraction_theta_max 0.933
_diffrn_measurement_details
;
List of Runs (angles in degrees, time in seconds):

  # Type    Start    End  Width  t~exp~   \w     \q     \k     \f   Frames
#--------------------------------------------------------------------------
  1  \w    -12.00  90.00   1.00    5.50    --   14.21  37.00  90.00  102
  2  \w    -15.00  56.00   1.00    5.50    --   14.21 -99.00-150.00   71
  3  \w    -12.00  90.00   1.00    5.50    --   14.21  37.00 -90.00  102
  4  \w    -67.00  60.00   1.00    5.50    --   14.21 -19.00-120.00  127
  5  \w    -12.00  90.00   1.00    5.50    --   14.21  37.00  30.00  102
  6  \w    -42.00  48.00   1.00    5.50    --   14.21 -77.00  90.00   90
  7  \w    -86.00 -38.00   1.00    5.50    --  -14.52 147.00-130.16   48
  8  \w    -42.00  19.00   1.00    5.50    --  -14.52 -77.00  90.00   61
  9  \w    -48.00  21.00   1.00    5.50    --  -14.52  77.00  30.00   69
 10  \w    -92.00 -43.00   1.00    5.50    --  -14.52 154.00  41.56   49
 11  \w    -86.00 -38.00   1.00    5.50    --  -14.52 147.00 157.63   48
 12  \w    -72.00 -27.00   1.00    5.50    --  -14.52 125.00 -10.92   45
 13  \w    -83.00 -36.00   1.00    5.50    --  -14.52 143.00 -78.17   47
 14  \w    -42.00  19.00   1.00    5.50    --  -14.52 -77.00 120.00   61
 15  \w    -76.00 -40.00   1.00    5.50    --  -14.52 132.00 118.03   36
 16  \w    -42.00  19.00   1.00    5.50    --  -14.52 -77.00-150.00   61
;
_diffrn_measurement_device 'four-circle diffractometer'
_diffrn_measurement_device_type 'SuperNova, Dual, Cu at home/near, Atlas'
_diffrn_measurement_method '\w scans'
_diffrn_orient_matrix_type 'CrysAlisPro convention (1999,Acta A55,543-557)'
_diffrn_orient_matrix_UB_11 0.0429425000
_diffrn_orient_matrix_UB_12 0.0380177000
_diffrn_orient_matrix_UB_13 0.0023692000
_diffrn_orient_matrix_UB_21 -0.0606390000
_diffrn_orient_matrix_UB_22 0.0405659000
_diffrn_orient_matrix_UB_23 0.0073423000
_diffrn_orient_matrix_UB_31 0.0048791000
_diffrn_orient_matrix_UB_32 -0.0102296000
_diffrn_orient_matrix_UB_33 0.0513139000
_diffrn_radiation_monochromator mirror
_diffrn_radiation_probe x-ray
_diffrn_radiation_type MoK\a
_diffrn_radiation_wavelength 0.71073
_diffrn_reflns_av_R_equivalents 0.0349
_diffrn_reflns_av_unetI/netI 0.0300
_diffrn_reflns_Laue_measured_fraction_full 0.999
_diffrn_reflns_Laue_measured_fraction_max 0.933
_diffrn_reflns_limit_h_max 13
_diffrn_reflns_limit_h_min -13
_diffrn_reflns_limit_k_max 17
_diffrn_reflns_limit_k_min -18
_diffrn_reflns_limit_l_max 19
_diffrn_reflns_limit_l_min -19
_diffrn_reflns_number 49630
_diffrn_reflns_point_group_measured_fraction_full 0.999
_diffrn_reflns_point_group_measured_fraction_max 0.933
_diffrn_reflns_theta_full 25.242
_diffrn_reflns_theta_max 30.317
_diffrn_reflns_theta_min 2.400
_diffrn_source 'micro-focus sealed X-ray tube'
_diffrn_source_type 'SuperNova (Mo) X-ray Source'
_exptl_absorpt_coefficient_mu 0.790
_exptl_absorpt_correction_T_max 1.00000
_exptl_absorpt_correction_T_min 0.89152
_exptl_absorpt_correction_type multi-scan
_exptl_absorpt_process_details
;
CrysAlisPro 1.171.40.68a (Rigaku Oxford Diffraction, 2019)
Empirical absorption correction using spherical harmonics,
 implemented in SCALE3 ABSPACK scaling algorithm.
;
_exptl_crystal_colour colourless
_exptl_crystal_density_diffrn 1.435
_exptl_crystal_description block
_exptl_crystal_F_000 752
_exptl_crystal_size_max 0.35
_exptl_crystal_size_mid 0.25
_exptl_crystal_size_min 0.2
_refine_diff_density_max 0.643
_refine_diff_density_min -0.381
_refine_diff_density_rms 0.069
_refine_ls_extinction_method none
_refine_ls_goodness_of_fit_ref 1.052
_refine_ls_hydrogen_treatment mixed
_refine_ls_matrix_type full
_refine_ls_number_parameters 460
_refine_ls_number_reflns 9380
_refine_ls_number_restraints 0
_refine_ls_restrained_S_all 1.052
_refine_ls_R_factor_all 0.0570
_refine_ls_R_factor_gt 0.0412
_refine_ls_shift/su_max 0.001
_refine_ls_shift/su_mean 0.000
_refine_ls_structure_factor_coef Fsqd
_refine_ls_weighting_details 'w=1/[\s^2^(Fo^2^)+(0.0476P)^2^+1.4177P] where P=(Fo^2^+2Fc^2^)/3'
_refine_ls_weighting_scheme calc
_refine_ls_wR_factor_gt 0.1008
_refine_ls_wR_factor_ref 0.1117
_reflns_Friedel_coverage 0.000
_reflns_number_gt 7758
_reflns_number_total 9380
_reflns_threshold_expression 'I > 2\s(I)'
_cod_data_source_file d2nj04668g2.cif
_cod_data_source_block 6
_cod_depositor_comments 'Adding full bibliography for 7062097--7062109.cif.'
_cod_database_code 7062100
_shelx_shelxl_version_number 2018/3
_shelx_space_group_comment
;
The symmetry employed for this shelxl refinement is uniquely defined
by the following loop, which should always be used as a source of
symmetry information in preference to the above space-group names.
They are only intended as comments.
;
_shelx_estimated_absorpt_t_max 0.858
_shelx_estimated_absorpt_t_min 0.769
_reflns_odcompleteness_completeness 99.94
_reflns_odcompleteness_iscentric 1
_reflns_odcompleteness_theta 27.50
_olex2_refinement_description
;
1. Fixed Uiso
 At 1.2 times of:
  All C(H) groups, All C(H,H) groups
 At 1.5 times of:
  All C(H,H,H) groups
2.a Secondary CH2 refined with riding coordinates:
 C42(H42A,H42B), C51(H51A,H51B), C52(H52A,H52B), C53(H53A,H53B), C54(H54A,
 H54B), C55(H55A,H55B)
2.b Aromatic/amide H refined with riding coordinates:
 C11(H11), C12(H12), C13(H13), C14(H14), C16(H16), C17(H17), C21(H21),
 C22(H22), C23(H23), C24(H24), C26(H26), C27(H27), C31(H31), C32(H32), C33(H33),
  C34(H34), C36(H36), C37(H37)
2.c Idealised Me refined as rotating group:
 C43(H43A,H43B,H43C)
;
_oxdiff_exptl_absorpt_empirical_details
;
Empirical correction (ABSPACK) includes:
- Absorption correction using spherical harmonics
- Frame scaling
;
_oxdiff_exptl_absorpt_empirical_full_max 1.239
_oxdiff_exptl_absorpt_empirical_full_min 0.815

loop_
_space_group_symop_operation_xyz
'x, y, z'
'-x, -y, -z'

loop_
_atom_site_label
_atom_site_type_symbol
_atom_site_fract_x
_atom_site_fract_y
_atom_site_fract_z
_atom_site_U_iso_or_equiv
_atom_site_adp_type
_atom_site_occupancy
_atom_site_site_symmetry_order
_atom_site_calc_flag
_atom_site_refinement_flags_posn
_atom_site_refinement_flags_adp
_atom_site_refinement_flags_occupancy
_atom_site_disorder_assembly
_atom_site_disorder_group
Zn1 Zn 0.53564(2) 0.25454(2) 0.21885(2) 0.02255(7) Uani 1 1 d . . . . .
O1 O 0.64056(15) 0.20144(11) 0.09583(10) 0.0286(3) Uani 1 1 d . . . . .
O2 O 0.32391(14) 0.28429(11) 0.21920(11) 0.0279(3) Uani 1 1 d . . . . .
O3 O 0.67967(15) 0.26032(11) 0.31614(10) 0.0278(3) Uani 1 1 d . . . . .
O11 O 0.72661(18) 0.05707(14) 0.01168(12) 0.0410(4) Uani 1 1 d . . . . .
O22 O 0.13116(14) 0.40791(12) 0.18919(11) 0.0298(3) Uani 1 1 d . . . . .
O33 O 0.50144(18) 0.34568(17) 0.40820(14) 0.0495(5) Uani 1 1 d . . . . .
N1 N 0.53238(16) 0.08621(13) 0.23338(11) 0.0230(3) Uani 1 1 d . . . . .
N2 N 0.48832(16) 0.41995(12) 0.16765(11) 0.0209(3) Uani 1 1 d . . . . .
N3 N 0.86760(18) 0.30718(14) 0.43779(12) 0.0289(4) Uani 1 1 d . . . . .
N4 N -0.00192(19) 0.23547(15) 0.24973(13) 0.0285(4) Uani 1 1 d . . . . .
H4A H -0.052(3) 0.238(2) 0.306(2) 0.050(8) Uiso 1 1 d . . . . .
H4B H 0.034(3) 0.290(2) 0.2282(19) 0.038(7) Uiso 1 1 d . . . . .
N5 N -0.02223(19) 0.06394(14) 0.21937(12) 0.0299(4) Uani 1 1 d . . . . .
C10 C 0.4733(2) 0.03060(16) 0.30566(14) 0.0252(4) Uani 1 1 d . . . . .
C11 C 0.3967(2) 0.08719(17) 0.38320(15) 0.0295(4) Uani 1 1 d . . . . .
H11 H 0.386198 0.160769 0.384158 0.035 Uiso 1 1 calc R . . . .
C12 C 0.3384(2) 0.03279(19) 0.45665(16) 0.0354(5) Uani 1 1 d . . . . .
H12 H 0.288007 0.069865 0.507441 0.043 Uiso 1 1 calc R . . . .
C13 C 0.3539(2) -0.0790(2) 0.45613(17) 0.0387(5) Uani 1 1 d . . . . .
H13 H 0.313960 -0.114675 0.506779 0.046 Uiso 1 1 calc R . . . .
C14 C 0.4264(2) -0.13513(19) 0.38263(17) 0.0365(5) Uani 1 1 d . . . . .
H14 H 0.436243 -0.208750 0.383379 0.044 Uiso 1 1 calc R . . . .
C15 C 0.4874(2) -0.08133(17) 0.30447(16) 0.0311(4) Uani 1 1 d . . . . .
C16 C 0.5620(3) -0.13391(18) 0.22457(18) 0.0386(5) Uani 1 1 d . . . . .
H16 H 0.573819 -0.207403 0.221422 0.046 Uiso 1 1 calc R . . . .
C17 C 0.6167(3) -0.07654(18) 0.15206(17) 0.0361(5) Uani 1 1 d . . . . .
H17 H 0.664149 -0.110221 0.098514 0.043 Uiso 1 1 calc R . . . .
C18 C 0.6002(2) 0.03441(16) 0.15945(14) 0.0261(4) Uani 1 1 d . . . . .
C19 C 0.6617(2) 0.10244(16) 0.08139(14) 0.0271(4) Uani 1 1 d . . . . .
C20 C 0.57731(19) 0.48601(15) 0.13703(13) 0.0214(3) Uani 1 1 d . . . . .
C21 C 0.7233(2) 0.44857(17) 0.14643(14) 0.0272(4) Uani 1 1 d . . . . .
H21 H 0.758070 0.381310 0.174987 0.033 Uiso 1 1 calc R . . . .
C22 C 0.8137(2) 0.51200(18) 0.11319(16) 0.0328(4) Uani 1 1 d . . . . .
H22 H 0.909943 0.487783 0.119774 0.039 Uiso 1 1 calc R . . . .
C23 C 0.7618(2) 0.61350(18) 0.06917(16) 0.0334(5) Uani 1 1 d . . . . .
H23 H 0.824458 0.655071 0.045952 0.040 Uiso 1 1 calc R . . . .
C24 C 0.6214(2) 0.65187(16) 0.05999(14) 0.0289(4) Uani 1 1 d . . . . .
H24 H 0.589009 0.719068 0.030583 0.035 Uiso 1 1 calc R . . . .
C25 C 0.5241(2) 0.58916(15) 0.09541(13) 0.0239(4) Uani 1 1 d . . . . .
C26 C 0.3774(2) 0.62495(16) 0.08919(14) 0.0278(4) Uani 1 1 d . . . . .
H26 H 0.339919 0.692683 0.062657 0.033 Uiso 1 1 calc R . . . .
C27 C 0.2911(2) 0.55913(16) 0.12251(14) 0.0268(4) Uani 1 1 d . . . . .
H27 H 0.194110 0.581902 0.120496 0.032 Uiso 1 1 calc R . . . .
C28 C 0.35141(19) 0.45617(15) 0.15998(13) 0.0217(3) Uani 1 1 d . . . . .
C29 C 0.26025(19) 0.37720(15) 0.19241(13) 0.0231(4) Uani 1 1 d . . . . .
C30 C 0.9641(2) 0.33575(17) 0.49758(15) 0.0299(4) Uani 1 1 d . . . . .
C31 C 1.1091(2) 0.29926(19) 0.47670(17) 0.0365(5) Uani 1 1 d . . . . .
H31 H 1.137415 0.257456 0.423281 0.044 Uiso 1 1 calc R . . . .
C32 C 1.2079(3) 0.3248(2) 0.53420(19) 0.0421(5) Uani 1 1 d . . . . .
H32 H 1.302833 0.300319 0.519869 0.050 Uiso 1 1 calc R . . . .
C33 C 1.1658(3) 0.3886(2) 0.61570(18) 0.0416(5) Uani 1 1 d . . . . .
H33 H 1.233524 0.405194 0.654934 0.050 Uiso 1 1 calc R . . . .
C34 C 1.0282(3) 0.4258(2) 0.63706(17) 0.0406(5) Uani 1 1 d . . . . .
H34 H 1.002252 0.467696 0.690688 0.049 Uiso 1 1 calc R . . . .
C35 C 0.9228(2) 0.40128(18) 0.57825(15) 0.0334(4) Uani 1 1 d . . . . .
C36 C 0.7782(3) 0.4381(2) 0.59561(17) 0.0390(5) Uani 1 1 d . . . . .
H36 H 0.747016 0.482229 0.647068 0.047 Uiso 1 1 calc R . . . .
C37 C 0.6834(2) 0.40902(19) 0.53657(16) 0.0364(5) Uani 1 1 d . . . . .
H37 H 0.587445 0.431953 0.548149 0.044 Uiso 1 1 calc R . . . .
C38 C 0.7337(2) 0.34343(17) 0.45762(14) 0.0293(4) Uani 1 1 d . . . . .
C39 C 0.6287(2) 0.31514(17) 0.38989(15) 0.0305(4) Uani 1 1 d . . . . .
C41 C 0.0238(2) 0.15201(16) 0.19567(14) 0.0267(4) Uani 1 1 d . . . . .
C42 C 0.1029(2) 0.16395(18) 0.10097(15) 0.0312(4) Uani 1 1 d . . . . .
H42A H 0.159710 0.095489 0.084179 0.037 Uiso 1 1 calc R . . . .
H42B H 0.165037 0.212899 0.107985 0.037 Uiso 1 1 calc R . . . .
C43 C -0.0012(3) 0.2065(2) 0.01951(16) 0.0379(5) Uani 1 1 d . . . . .
H43A H 0.049256 0.210609 -0.041563 0.057 Uiso 1 1 calc GR . . . .
H43B H -0.053127 0.276173 0.034492 0.057 Uiso 1 1 calc GR . . . .
H43C H -0.064872 0.159333 0.014640 0.057 Uiso 1 1 calc GR . . . .
C51 C 0.0104(2) -0.03127(17) 0.16090(15) 0.0315(4) Uani 1 1 d . . . . .
H51A H 0.050845 -0.013872 0.097952 0.038 Uiso 1 1 calc R . . . .
H51B H -0.075030 -0.055763 0.149545 0.038 Uiso 1 1 calc R . . . .
C52 C 0.1134(3) -0.11863(18) 0.21482(17) 0.0371(5) Uani 1 1 d . . . . .
H52A H 0.201462 -0.096021 0.221373 0.044 Uiso 1 1 calc R . . . .
H52B H 0.131926 -0.182333 0.177392 0.044 Uiso 1 1 calc R . . . .
C53 C 0.0549(3) -0.1439(2) 0.31592(18) 0.0434(6) Uani 1 1 d . . . . .
H53A H -0.024296 -0.177584 0.309105 0.052 Uiso 1 1 calc R . . . .
H53B H 0.126363 -0.193537 0.352011 0.052 Uiso 1 1 calc R . . . .
C54 C 0.0080(2) -0.04362(19) 0.37260(16) 0.0364(5) Uani 1 1 d . . . . .
H54A H 0.089988 -0.017548 0.390001 0.044 Uiso 1 1 calc R . . . .
H54B H -0.039730 -0.060861 0.432733 0.044 Uiso 1 1 calc R . . . .
C55 C -0.0895(2) 0.04355(18) 0.31437(15) 0.0311(4) Uani 1 1 d . . . . .
H55A H -0.177229 0.021787 0.304076 0.037 Uiso 1 1 calc R . . . .
H55B H -0.110171 0.108219 0.350431 0.037 Uiso 1 1 calc R . . . .

loop_
_atom_site_aniso_label
_atom_site_aniso_U_11
_atom_site_aniso_U_22
_atom_site_aniso_U_33
_atom_site_aniso_U_23
_atom_site_aniso_U_13
_atom_site_aniso_U_12
Zn1 0.01881(11) 0.02259(11) 0.02586(11) -0.00114(8) -0.00240(8) -0.00313(8)
O1 0.0308(8) 0.0265(7) 0.0274(7) -0.0005(5) 0.0042(6) -0.0047(6)
O2 0.0195(7) 0.0250(7) 0.0391(8) 0.0039(6) -0.0026(5) -0.0054(5)
O3 0.0256(7) 0.0304(7) 0.0275(7) -0.0015(5) -0.0047(5) -0.0051(6)
O11 0.0448(10) 0.0420(9) 0.0378(8) -0.0137(7) 0.0157(7) -0.0123(8)
O22 0.0172(7) 0.0320(7) 0.0390(8) 0.0013(6) -0.0004(5) -0.0032(5)
O33 0.0275(9) 0.0673(13) 0.0524(10) -0.0198(9) 0.0005(7) -0.0028(8)
N1 0.0193(7) 0.0237(8) 0.0260(7) -0.0007(6) -0.0025(6) -0.0041(6)
N2 0.0186(7) 0.0228(7) 0.0213(7) -0.0024(6) -0.0014(5) -0.0042(6)
N3 0.0285(9) 0.0305(9) 0.0253(8) -0.0018(6) 0.0026(6) -0.0011(7)
N4 0.0293(9) 0.0300(9) 0.0278(8) -0.0059(7) 0.0079(7) -0.0098(7)
N5 0.0332(9) 0.0292(9) 0.0273(8) -0.0024(7) 0.0053(7) -0.0067(7)
C10 0.0199(9) 0.0273(9) 0.0282(9) -0.0001(7) -0.0037(7) -0.0045(7)
C11 0.0258(10) 0.0314(10) 0.0301(10) 0.0004(8) -0.0007(8) -0.0038(8)
C12 0.0275(11) 0.0446(13) 0.0315(10) 0.0043(9) 0.0011(8) -0.0033(9)
C13 0.0321(12) 0.0454(13) 0.0391(12) 0.0122(10) -0.0011(9) -0.0127(10)
C14 0.0337(12) 0.0319(11) 0.0447(12) 0.0083(9) -0.0047(9) -0.0107(9)
C15 0.0285(10) 0.0279(10) 0.0379(11) 0.0006(8) -0.0032(8) -0.0080(8)
C16 0.0434(13) 0.0257(10) 0.0482(13) -0.0063(9) 0.0031(10) -0.0103(9)
C17 0.0380(12) 0.0292(11) 0.0421(12) -0.0120(9) 0.0054(9) -0.0077(9)
C18 0.0226(9) 0.0277(9) 0.0287(9) -0.0042(7) -0.0007(7) -0.0061(7)
C19 0.0231(9) 0.0311(10) 0.0271(9) -0.0033(7) 0.0013(7) -0.0054(8)
C20 0.0214(9) 0.0245(9) 0.0192(8) -0.0015(6) -0.0020(6) -0.0066(7)
C21 0.0212(9) 0.0304(10) 0.0300(9) 0.0030(8) -0.0049(7) -0.0059(8)
C22 0.0223(10) 0.0405(12) 0.0373(11) 0.0017(9) -0.0049(8) -0.0108(8)
C23 0.0334(11) 0.0375(11) 0.0341(10) 0.0018(9) -0.0028(8) -0.0192(9)
C24 0.0354(11) 0.0263(10) 0.0272(9) -0.0002(7) -0.0024(8) -0.0113(8)
C25 0.0278(10) 0.0241(9) 0.0204(8) -0.0036(7) -0.0006(7) -0.0063(7)
C26 0.0293(10) 0.0236(9) 0.0282(9) 0.0008(7) -0.0012(7) -0.0009(8)
C27 0.0211(9) 0.0269(9) 0.0295(9) -0.0003(7) -0.0004(7) 0.0010(7)
C28 0.0206(9) 0.0237(9) 0.0207(8) -0.0030(6) -0.0003(6) -0.0038(7)
C29 0.0194(9) 0.0268(9) 0.0234(8) -0.0028(7) -0.0010(6) -0.0047(7)
C30 0.0317(11) 0.0300(10) 0.0274(9) -0.0021(8) -0.0014(8) -0.0052(8)
C31 0.0312(11) 0.0423(12) 0.0349(11) -0.0081(9) -0.0004(9) -0.0033(9)
C32 0.0320(12) 0.0488(14) 0.0455(13) -0.0076(11) -0.0045(10) -0.0066(10)
C33 0.0428(14) 0.0470(14) 0.0376(12) -0.0059(10) -0.0071(10) -0.0133(11)
C34 0.0480(14) 0.0416(13) 0.0337(11) -0.0085(9) -0.0073(10) -0.0102(11)
C35 0.0360(12) 0.0341(11) 0.0297(10) -0.0044(8) -0.0020(8) -0.0054(9)
C36 0.0407(13) 0.0424(13) 0.0316(10) -0.0117(9) 0.0023(9) -0.0016(10)
C37 0.0312(11) 0.0406(12) 0.0342(11) -0.0065(9) 0.0045(9) 0.0005(9)
C38 0.0294(10) 0.0306(10) 0.0269(9) -0.0003(8) 0.0001(8) -0.0047(8)
C39 0.0298(11) 0.0299(10) 0.0318(10) -0.0001(8) 0.0005(8) -0.0071(8)
C41 0.0238(9) 0.0318(10) 0.0243(9) -0.0027(7) 0.0006(7) -0.0055(8)
C42 0.0341(11) 0.0341(11) 0.0284(9) -0.0086(8) 0.0089(8) -0.0135(9)
C43 0.0468(14) 0.0446(13) 0.0278(10) -0.0009(9) 0.0023(9) -0.0226(11)
C51 0.0358(11) 0.0307(10) 0.0289(10) -0.0045(8) -0.0001(8) -0.0082(9)
C52 0.0367(12) 0.0324(11) 0.0396(11) -0.0068(9) 0.0010(9) -0.0004(9)
C53 0.0477(15) 0.0375(12) 0.0418(12) 0.0062(10) -0.0032(10) -0.0032(11)
C54 0.0343(12) 0.0456(13) 0.0287(10) 0.0015(9) 0.0005(8) -0.0077(10)
C55 0.0285(10) 0.0351(11) 0.0298(10) -0.0013(8) 0.0068(8) -0.0081(8)

loop_
_atom_type_symbol
_atom_type_description
_atom_type_scat_dispersion_real
_atom_type_scat_dispersion_imag
_atom_type_scat_source
C C 0.0033 0.0016 'International Tables Vol C Tables 4.2.6.8 and 6.1.1.4'
H H 0.0000 0.0000 'International Tables Vol C Tables 4.2.6.8 and 6.1.1.4'
N N 0.0061 0.0033 'International Tables Vol C Tables 4.2.6.8 and 6.1.1.4'
O O 0.0106 0.0060 'International Tables Vol C Tables 4.2.6.8 and 6.1.1.4'
Zn Zn 0.2839 1.4301 'International Tables Vol C Tables 4.2.6.8 and 6.1.1.4'

loop_
_geom_angle_atom_site_label_1
_geom_angle_atom_site_label_2
_geom_angle_atom_site_label_3
_geom_angle
_geom_angle_site_symmetry_1
_geom_angle_site_symmetry_3
_geom_angle_publ_flag
O1 Zn1 O2 118.10(6) . . ?
O1 Zn1 N1 78.87(6) . . ?
O1 Zn1 N2 95.02(6) . . ?
O2 Zn1 N1 87.87(6) . . ?
O2 Zn1 N2 78.90(6) . . ?
O3 Zn1 O1 106.49(6) . . ?
O3 Zn1 O2 135.38(6) . . ?
O3 Zn1 N1 99.65(6) . . ?
O3 Zn1 N2 99.57(6) . . ?
N2 Zn1 N1 160.77(6) . . ?
C19 O1 Zn1 118.24(12) . . ?
C29 O2 Zn1 117.69(12) . . ?
C39 O3 Zn1 112.55(13) . . ?
C10 N1 Zn1 129.74(13) . . ?
C18 N1 Zn1 111.21(13) . . ?
C18 N1 C10 119.05(17) . . ?
C20 N2 Zn1 129.92(12) . . ?
C28 N2 Zn1 111.37(12) . . ?
C28 N2 C20 118.53(16) . . ?
C38 N3 C30 117.65(18) . . ?
C41 N5 C51 123.15(17) . . ?
C41 N5 C55 123.78(18) . . ?
C51 N5 C55 112.25(17) . . ?
N1 C10 C11 118.78(18) . . ?
N1 C10 C15 121.52(18) . . ?
C15 C10 C11 119.70(18) . . ?
C12 C11 C10 119.6(2) . . ?
C11 C12 C13 120.7(2) . . ?
C14 C13 C12 120.9(2) . . ?
C13 C14 C15 120.1(2) . . ?
C10 C15 C14 119.0(2) . . ?
C16 C15 C10 117.63(19) . . ?
C16 C15 C14 123.3(2) . . ?
C17 C16 C15 119.8(2) . . ?
C16 C17 C18 119.1(2) . . ?
N1 C18 C17 122.84(19) . . ?
N1 C18 C19 115.78(17) . . ?
C17 C18 C19 121.38(18) . . ?
O1 C19 C18 115.86(16) . . ?
O11 C19 O1 126.33(19) . . ?
O11 C19 C18 117.81(18) . . ?
N2 C20 C21 118.86(17) . . ?
N2 C20 C25 120.84(17) . . ?
C21 C20 C25 120.29(17) . . ?
C22 C21 C20 119.59(19) . . ?
C21 C22 C23 120.4(2) . . ?
C24 C23 C22 121.15(19) . . ?
C23 C24 C25 120.06(19) . . ?
C20 C25 C24 118.43(18) . . ?
C26 C25 C20 118.79(17) . . ?
C26 C25 C24 122.78(18) . . ?
C27 C26 C25 119.29(18) . . ?
C26 C27 C28 118.87(18) . . ?
N2 C28 C27 123.62(17) . . ?
N2 C28 C29 115.36(16) . . ?
C27 C28 C29 121.00(17) . . ?
O2 C29 C28 116.61(16) . . ?
O22 C29 O2 125.37(18) . . ?
O22 C29 C28 118.01(17) . . ?
N3 C30 C31 118.76(19) . . ?
N3 C30 C35 122.35(19) . . ?
C31 C30 C35 118.9(2) . . ?
C32 C31 C30 120.7(2) . . ?
C31 C32 C33 120.0(2) . . ?
C34 C33 C32 120.8(2) . . ?
C33 C34 C35 120.6(2) . . ?
C30 C35 C34 119.0(2) . . ?
C36 C35 C30 117.5(2) . . ?
C36 C35 C34 123.5(2) . . ?
C37 C36 C35 119.9(2) . . ?
C36 C37 C38 118.9(2) . . ?
N3 C38 C37 123.7(2) . . ?
N3 C38 C39 117.46(18) . . ?
C37 C38 C39 118.81(19) . . ?
O3 C39 C38 116.50(18) . . ?
O33 C39 O3 124.5(2) . . ?
O33 C39 C38 118.99(19) . . ?
N4 C41 N5 122.89(18) . . ?
N4 C41 C42 115.87(18) . . ?
N5 C41 C42 121.15(18) . . ?
C41 C42 C43 109.58(18) . . ?
N5 C51 C52 109.61(17) . . ?
C51 C52 C53 110.70(19) . . ?
C54 C53 C52 111.2(2) . . ?
C53 C54 C55 112.23(19) . . ?
N5 C55 C54 109.47(17) . . ?

loop_
_geom_bond_atom_site_label_1
_geom_bond_atom_site_label_2
_geom_bond_distance
_geom_bond_site_symmetry_2
_geom_bond_publ_flag
Zn1 O1 2.0144(14) . ?
Zn1 O2 2.0179(14) . ?
Zn1 O3 1.9834(14) . ?
Zn1 N1 2.1680(16) . ?
Zn1 N2 2.1618(16) . ?
O1 C19 1.270(2) . ?
O2 C29 1.266(2) . ?
O3 C39 1.287(3) . ?
O11 C19 1.230(2) . ?
O22 C29 1.238(2) . ?
O33 C39 1.240(3) . ?
N1 C10 1.371(2) . ?
N1 C18 1.321(2) . ?
N2 C20 1.376(2) . ?
N2 C28 1.323(2) . ?
N3 C30 1.385(3) . ?
N3 C38 1.314(3) . ?
N4 C41 1.311(3) . ?
N5 C41 1.323(3) . ?
N5 C51 1.470(3) . ?
N5 C55 1.472(3) . ?
C10 C11 1.418(3) . ?
C10 C15 1.416(3) . ?
C11 C12 1.370(3) . ?
C12 C13 1.413(3) . ?
C13 C14 1.359(3) . ?
C14 C15 1.423(3) . ?
C15 C16 1.414(3) . ?
C16 C17 1.365(3) . ?
C17 C18 1.409(3) . ?
C18 C19 1.531(3) . ?
C20 C21 1.411(3) . ?
C20 C25 1.415(3) . ?
C21 C22 1.371(3) . ?
C22 C23 1.407(3) . ?
C23 C24 1.361(3) . ?
C24 C25 1.425(3) . ?
C25 C26 1.411(3) . ?
C26 C27 1.364(3) . ?
C27 C28 1.408(3) . ?
C28 C29 1.523(3) . ?
C30 C31 1.417(3) . ?
C30 C35 1.420(3) . ?
C31 C32 1.366(3) . ?
C32 C33 1.418(3) . ?
C33 C34 1.353(4) . ?
C34 C35 1.422(3) . ?
C35 C36 1.405(3) . ?
C36 C37 1.370(3) . ?
C37 C38 1.416(3) . ?
C38 C39 1.516(3) . ?
C41 C42 1.503(3) . ?
C42 C43 1.534(3) . ?
C51 C52 1.518(3) . ?
C52 C53 1.524(3) . ?
C53 C54 1.518(3) . ?
C54 C55 1.518(3) . ?

loop_
_geom_hbond_atom_site_label_D
_geom_hbond_atom_site_label_H
_geom_hbond_atom_site_label_A
_geom_hbond_distance_DH
_geom_hbond_distance_HA
_geom_hbond_distance_DA
_geom_hbond_angle_DHA
_geom_hbond_site_symmetry_A
_geom_hbond_publ_flag
N4 H4A N3 0.89(3) 2.11(3) 2.938(2) 154(3) 1_455 yes
N4 H4B O22 0.88(3) 1.99(3) 2.866(2) 174(3) . yes
